data_4323815
loop_
_publ_author_name
'Jan Fiedler'
'Stanislav Zali\<s'
'Axel Klein'
'Fridmann M. Hornung'
'Wolfgang Kaim'

_publ_contact_author
;
        Prof. Dr. W. Kaim
        Institute of Inorganic Chemistry
        University of Stuttgart
        Pfaffenwaldring 55
        D-70550 Stuttgart
        Germany
;
_publ_contact_author_email ak-kaim@rus.uni-stuttgart.de
_publ_contact_author_fax '049 711 685-4241'
_publ_contact_author_phone '049 711 685-4240'
_publ_section_title
;
 Electronic Structure of \p-Conjugated Redox Systems with
 Borane/Borataalkene End Groups
;
_journal_name_full 'Inorganic Chemistry'
_journal_page_first 3039
_journal_page_last 3043
_journal_paper_doi 10.1021/ic951482w
_journal_volume 35
_journal_year 1996
_chemical_formula_analytical 'C24 H27 B'
_chemical_formula_moiety 'C24 H27 B'
_chemical_formula_structural 'C24 H27 B'
_chemical_formula_sum 'C24 H27 B'
_chemical_formula_weight 326.27
_chemical_name_common Dimesityl-phenyl-borane
_chemical_name_systematic Dimesityl-phenyl-borane
_space_group_IT_number 15
_symmetry_cell_setting monoclinic
_symmetry_space_group_name_Hall '-C 2yc'
_symmetry_space_group_name_H-M 'C 1 2/c 1'
_atom_sites_solution_hydrogens geom
_atom_sites_solution_primary direct
_atom_sites_solution_secondary difmap
_audit_creation_method SHELXL
_cell_angle_alpha 90.00
_cell_angle_beta 98.93(3)
_cell_angle_gamma 90.00
_cell_formula_units_Z 4
_cell_length_a 13.324(3)
_cell_length_b 9.143(2)
_cell_length_c 16.303(3)
_cell_volume 1962.0(7)
_computing_cell_refinement 'Siemens Diffractometer Software'
_computing_data_collection 'Siemens Diffractometer Software'
_computing_data_reduction 'SHELXTL-Plus X-Disk'
_computing_molecular_graphics 'SHELXTL-Plus XP'
_computing_publication_material SHELXL-93
_computing_structure_refinement 'SHELXL-93 (Sheldrick, 1993)'
_computing_structure_solution 'SHELXS-86 (Sheldrick, 1990)'
_diffrn_ambient_temperature 180(3)
_diffrn_measurement_device Siemens-P4
_diffrn_radiation_monochromator graphite
_diffrn_radiation_source 'fine-focus sealed tube'
_diffrn_radiation_type MoK\a
_diffrn_radiation_wavelength 0.71073
_diffrn_reflns_av_R_equivalents 0.0668
_diffrn_reflns_av_sigmaI/netI 0.0700
_diffrn_reflns_limit_h_max 17
_diffrn_reflns_limit_h_min -1
_diffrn_reflns_limit_k_max 12
_diffrn_reflns_limit_k_min -1
_diffrn_reflns_limit_l_max 21
_diffrn_reflns_limit_l_min -21
_diffrn_reflns_number 2984
_diffrn_reflns_theta_max 28.00
_diffrn_reflns_theta_min 2.53
_exptl_absorpt_coefficient_mu 0.061
_exptl_crystal_colour colorless
_exptl_crystal_density_diffrn 1.105
_exptl_crystal_description plate
_exptl_crystal_F_000 704
_exptl_crystal_size_max 0.8
_exptl_crystal_size_mid 0.3
_exptl_crystal_size_min 0.1
_refine_diff_density_max 0.211
_refine_diff_density_min -0.186
_refine_diff_density_rms 0.041
_refine_ls_extinction_method none
_refine_ls_goodness_of_fit_all 0.864
_refine_ls_goodness_of_fit_obs 1.077
_refine_ls_hydrogen_treatment 'aromatic hydrogens located; rest riding'
_refine_ls_matrix_type full
_refine_ls_number_parameters 136
_refine_ls_number_reflns 2355
_refine_ls_number_restraints 0
_refine_ls_restrained_S_all 0.864
_refine_ls_restrained_S_obs 1.077
_refine_ls_R_factor_all 0.0872
_refine_ls_R_factor_obs 0.0496
_refine_ls_shift/esd_max 0.000
_refine_ls_shift/esd_mean 0.000
_refine_ls_structure_factor_coef Fsqd
_refine_ls_weighting_details 'w=1/[\s^2^(Fo^2^)+(0.0826P)^2^+0.0000P] where P=(Fo^2^+2Fc^2^)/3'
_refine_ls_weighting_scheme calc
_refine_ls_wR_factor_all 0.1432
_refine_ls_wR_factor_obs 0.1318
_reflns_number_observed 1335
_reflns_number_total 2355
_reflns_observed_criterion >2sigma(I)
_cod_data_source_file ic951482w.cif
_cod_data_source_block B1
_cod_depositor_comments
;
The following automatic conversions were performed:

'_refine_ls_weighting_scheme' value 'calc
w=1/[\s^2^(Fo^2^)+(0.0826P)^2^+0.0000P] where P=(Fo^2^+2Fc^2^)/3' was
changed to 'calc'. New tag '_refine_ls_weighting_details' was
created. The value of the new tag was set to
'w=1/[\s^2^(Fo^2^)+(0.0826P)^2^+0.0000P] where P=(Fo^2^+2Fc^2^)/3'.

Automatic conversion script
Id: cif_fix_values 3143 2015-03-26 13:38:13Z robertas 
;
_cod_original_sg_symbol_H-M 'C 2/c'
_cod_database_code 4323815

loop_
_symmetry_equiv_pos_as_xyz
'x, y, z'
'-x, y, -z+1/2'
'x+1/2, y+1/2, z'
'-x+1/2, y+1/2, -z+1/2'
'-x, -y, -z'
'x, -y, z-1/2'
'-x+1/2, -y+1/2, -z'
'x+1/2, -y+1/2, z-1/2'

loop_
_atom_site_aniso_label
_atom_site_aniso_U_11
_atom_site_aniso_U_22
_atom_site_aniso_U_33
_atom_site_aniso_U_23
_atom_site_aniso_U_13
_atom_site_aniso_U_12
C1 0.0281(8) 0.0267(8) 0.0305(7) -0.0024(6) -0.0003(6) 0.0005(6)
C2 0.0294(8) 0.0308(8) 0.0357(8) -0.0042(7) 0.0010(6) 0.0008(7)
C3 0.0331(9) 0.0339(9) 0.0437(9) 0.0000(7) -0.0066(7) 0.0057(8)
C4 0.0409(9) 0.0355(9) 0.0358(9) 0.0047(7) -0.0089(7) -0.0029(8)
C5 0.0472(10) 0.0439(10) 0.0291(8) 0.0001(7) 0.0045(7) 0.0013(9)
C6 0.0367(9) 0.0342(8) 0.0318(8) -0.0028(7) 0.0022(6) 0.0042(8)
C7 0.0338(12) 0.0301(11) 0.0375(12) 0.000 0.0067(10) 0.000
C8 0.0445(10) 0.0378(9) 0.0428(10) -0.0068(8) 0.0048(8) -0.0030(9)
C9 0.0590(13) 0.0377(10) 0.0629(12) -0.0142(9) 0.0173(10) -0.0097(10)
C10 0.067(2) 0.0303(14) 0.077(2) 0.000 0.033(2) 0.000
C21 0.0397(10) 0.0588(12) 0.0461(10) -0.0024(9) 0.0076(8) 0.0144(9)
C41 0.0664(14) 0.0571(13) 0.0454(10) 0.0162(9) -0.0145(10) -0.0007(11)
C61 0.0476(11) 0.0548(12) 0.0408(9) 0.0004(9) 0.0126(8) 0.0166(9)
B1 0.0242(12) 0.0316(13) 0.0311(12) 0.000 0.0036(10) 0.000

loop_
_atom_site_label
_atom_site_type_symbol
_atom_site_fract_x
_atom_site_fract_y
_atom_site_fract_z
_atom_site_U_iso_or_equiv
_atom_site_thermal_displace_type
_atom_site_occupancy
_atom_site_calc_flag
_atom_site_refinement_flags
_atom_site_disorder_group
C1 C 0.95760(12) 0.2194(2) 0.66677(9) 0.0290(4) Uani 1 d . .
C2 C 0.87275(12) 0.3132(2) 0.66275(9) 0.0324(4) Uani 1 d . .
C3 C 0.83413(13) 0.3819(2) 0.58809(10) 0.0382(4) Uani 1 d . .
C4 C 0.87713(14) 0.3644(2) 0.51721(10) 0.0390(4) Uani 1 d . .
C5 C 0.95979(14) 0.2730(2) 0.52093(10) 0.0402(4) Uani 1 d . .
C6 C 1.00036(13) 0.1994(2) 0.59389(9) 0.0346(4) Uani 1 d . .
C7 C 1.0000 -0.0349(2) 0.7500 0.0337(5) Uani 1 d S .
C8 C 0.93607(15) -0.1147(2) 0.69003(11) 0.0419(4) Uani 1 d . .
C9 C 0.9351(2) -0.2670(2) 0.69076(14) 0.0524(5) Uani 1 d . .
C10 C 1.0000 -0.3418(3) 0.7500 0.0557(8) Uani 1 d S .
C21 C 0.81828(14) 0.3364(2) 0.73568(11) 0.0481(5) Uani 1 d . .
H21A H 0.8655(6) 0.3506(3) 0.7833(6) 0.072 Uiso 1 calc R .
H21B H 0.7789(5) 0.2547(10) 0.74257(15) 0.072 Uiso 1 calc R .
H21C H 0.7767(5) 0.4183(10) 0.72635(14) 0.072 Uiso 1 calc R .
C41 C 0.8345(2) 0.4427(2) 0.43744(12) 0.0588(6) Uani 1 d . .
H41A H 0.8392(2) 0.5413(14) 0.4456(2) 0.088 Uiso 1 calc R .
H41B H 0.7680(9) 0.4173(4) 0.4221(2) 0.088 Uiso 1 calc R .
H41C H 0.8707(5) 0.4166(4) 0.3966(6) 0.088 Uiso 1 calc R .
C61 C 1.09185(14) 0.1047(2) 0.59059(11) 0.0471(5) Uani 1 d . .
H61A H 1.1028(2) 0.0440(8) 0.6379(6) 0.071 Uiso 1 calc R .
H61B H 1.1494(7) 0.1644(7) 0.58950(11) 0.071 Uiso 1 calc R .
H61C H 1.0808(2) 0.0464(7) 0.5423(6) 0.071 Uiso 1 calc R .
B1 B 1.0000 0.1367(3) 0.7500 0.0290(5) Uani 1 d S .
H5A H 0.9956(15) 0.2572(21) 0.4693(13) 0.055(5) Uiso 1 d . .
H3A H 0.7762(15) 0.4398(22) 0.5872(10) 0.042(5) Uiso 1 d . .
H8A H 0.8934(15) -0.0608(21) 0.6474(12) 0.054(6) Uiso 1 d . .
H10A H 1.0000 -0.4479(40) 0.7500 0.079(10) Uiso 1 d S .
H9A H 0.8898(18) -0.3179(25) 0.6466(15) 0.077(7) Uiso 1 d . .

loop_
_atom_type_symbol
_atom_type_description
_atom_type_scat_dispersion_real
_atom_type_scat_dispersion_imag
_atom_type_scat_source
C C 0.0033 0.0016 'International Tables Vol C Tables 4.2.6.8 and 6.1.1.4'
H H 0.0000 0.0000 'International Tables Vol C Tables 4.2.6.8 and 6.1.1.4'
B B 0.0013 0.0007 'International Tables Vol C Tables 4.2.6.8 and 6.1.1.4'

loop_
_geom_angle_atom_site_label_1
_geom_angle_atom_site_label_2
_geom_angle_atom_site_label_3
_geom_angle
_geom_angle_site_symmetry_1
_geom_angle_site_symmetry_3
_geom_angle_publ_flag
C6 C1 C2 117.76(14) . . ?
C6 C1 B1 121.71(13) . . ?
C2 C1 B1 120.50(13) . . ?
C3 C2 C1 119.87(15) . . ?
C3 C2 C21 117.98(15) . . ?
C1 C2 C21 122.08(14) . . ?
C4 C3 C2 122.4(2) . . ?
C5 C4 C3 117.89(15) . . ?
C5 C4 C41 121.0(2) . . ?
C3 C4 C41 121.1(2) . . ?
C4 C5 C6 122.0(2) . . ?
C5 C6 C1 120.1(2) . . ?
C5 C6 C61 117.06(15) . . ?
C1 C6 C61 122.82(14) . . ?
C8 C7 C8 117.1(2) . 2_756 ?
C8 C7 B1 121.44(11) . . ?
C8 C7 B1 121.44(11) 2_756 . ?
C9 C8 C7 121.4(2) . . ?
C10 C9 C8 119.8(2) . . ?
C9 C10 C9 120.3(3) 2_756 . ?
C7 B1 C1 118.61(10) . 2_756 ?
C7 B1 C1 118.61(10) . . ?
C1 B1 C1 122.8(2) 2_756 . ?

loop_
_geom_bond_atom_site_label_1
_geom_bond_atom_site_label_2
_geom_bond_distance
_geom_bond_site_symmetry_2
_geom_bond_publ_flag
C1 C6 1.407(2) . ?
C1 C2 1.412(2) . ?
C1 B1 1.579(2) . ?
C2 C3 1.395(2) . ?
C2 C21 1.501(2) . ?
C3 C4 1.376(2) . ?
C4 C5 1.376(2) . ?
C4 C41 1.515(2) . ?
C5 C6 1.400(2) . ?
C6 C61 1.503(2) . ?
C7 C8 1.398(2) . ?
C7 C8 1.398(2) 2_756 ?
C7 B1 1.569(3) . ?
C8 C9 1.392(3) . ?
C9 C10 1.375(3) . ?
C10 C9 1.375(3) 2_756 ?
B1 C1 1.579(2) 2_756 ?

loop_
_geom_torsion_atom_site_label_1
_geom_torsion_atom_site_label_2
_geom_torsion_atom_site_label_3
_geom_torsion_atom_site_label_4
_geom_torsion
_geom_torsion_site_symmetry_1
_geom_torsion_site_symmetry_2
_geom_torsion_site_symmetry_3
_geom_torsion_site_symmetry_4
_geom_torsion_publ_flag
C6 C1 C2 C3 0.2(2) . . . . ?
B1 C1 C2 C3 -177.97(15) . . . . ?
C6 C1 C2 C21 177.0(2) . . . . ?
B1 C1 C2 C21 -1.2(2) . . . . ?
C1 C2 C3 C4 -1.4(3) . . . . ?
C21 C2 C3 C4 -178.3(2) . . . . ?
C2 C3 C4 C5 1.4(3) . . . . ?
C2 C3 C4 C41 -178.9(2) . . . . ?
C3 C4 C5 C6 -0.2(3) . . . . ?
C41 C4 C5 C6 -179.9(2) . . . . ?
C4 C5 C6 C1 -1.0(3) . . . . ?
C4 C5 C6 C61 -178.9(2) . . . . ?
C2 C1 C6 C5 1.0(2) . . . . ?
B1 C1 C6 C5 179.1(2) . . . . ?
C2 C1 C6 C61 178.8(2) . . . . ?
B1 C1 C6 C61 -3.1(2) . . . . ?
C8 C7 C8 C9 0.94(14) 2_756 . . . ?
B1 C7 C8 C9 -179.06(14) . . . . ?
C7 C8 C9 C10 -1.9(3) . . . . ?
C8 C9 C10 C9 0.92(14) . . . 2_756 ?
C8 C7 B1 C1 158.87(11) . . . 2_756 ?
C8 C7 B1 C1 -21.13(11) 2_756 . . 2_756 ?
C8 C7 B1 C1 -21.13(11) . . . . ?
C8 C7 B1 C1 158.87(11) 2_756 . . . ?
C6 C1 B1 C7 -59.3(2) . . . . ?
C2 C1 B1 C7 118.77(12) . . . . ?
C6 C1 B1 C1 120.7(2) . . . 2_756 ?
C2 C1 B1 C1 -61.23(12) . . . 2_756 ?
